data_4506959
loop_
_publ_author_name
'Gu\'nka, Piotr A.'
'Dranka, Maciej'
'Piechota, Jacek'
'\.Zukowska, Gra\.zyna Z.'
'Zalewska, Aldona'
'Zachara, Janusz'

_publ_section_title
;
 As2O3Polymorphs: Theoretical Insight into Their Stability and Ammonia
 Templated Claudetite II Crystallization
;
_journal_issue 11
_journal_name_full 'Crystal Growth &amp; Design'
_journal_page_first 5663
_journal_paper_doi 10.1021/cg3011579
_journal_volume 12
_journal_year 2012
_chemical_formula_moiety 'As2 O3'
_chemical_formula_sum 'As2 O3'
_chemical_formula_weight 197.84
_chemical_name_common 'claudetite II'
_chemical_name_systematic 'arsenic(III) oxide'
_space_group_crystal_system monoclinic
_space_group_IT_number 14
_space_group_name_Hall '-P 2yn'
_space_group_name_H-M_alt 'P 1 21/n 1'
_symmetry_space_group_name_Hall '-P 2yn'
_symmetry_space_group_name_H-M 'P 1 21/n 1'
_atom_sites_solution_primary direct
_atom_sites_solution_secondary difmap
_audit_creation_date 2012-06-19
_audit_creation_method
;
  Olex2 1.2-beta
  (compiled 2012.05.09 svn.r2324, GUI svn.r4230)
;
_cell_angle_alpha 90.00
_cell_angle_beta 101.639(6)
_cell_angle_gamma 90.00
_cell_formula_units_Z 4
_cell_length_a 8.0013(4)
_cell_length_b 4.5675(2)
_cell_length_c 9.0794(6)
_cell_measurement_reflns_used 1541
_cell_measurement_temperature 100.0(3)
_cell_measurement_theta_max 32.6729
_cell_measurement_theta_min 3.7889
_cell_volume 324.99(3)
_computing_cell_refinement
;
CrysAlisPro, Agilent Technologies,
Version 1.171.35.21 (release 20-01-2012 CrysAlis171 .NET)
(compiled Jan 23 2012,18:06:46)
;
_computing_data_collection
;
CrysAlisPro, Agilent Technologies,
Version 1.171.35.21 (release 20-01-2012 CrysAlis171 .NET)
(compiled Jan 23 2012,18:06:46)
;
_computing_data_reduction
;
CrysAlisPro, Agilent Technologies,
Version 1.171.35.21 (release 20-01-2012 CrysAlis171 .NET)
(compiled Jan 23 2012,18:06:46)
;
_computing_molecular_graphics
;
O. V. Dolomanov, L. J. Bourhis, R. J. Gildea, J. A. K. Howard and H. Puschmann,
OLEX2: a complete structure solution, refinement and analysis program.
J. Appl. Cryst. (2009). 42, 339-341.
;
_computing_publication_material
;
O. V. Dolomanov, L. J. Bourhis, R. J. Gildea, J. A. K. Howard and H. Puschmann,
OLEX2: a complete structure solution, refinement and analysis program.
J. Appl. Cryst. (2009). 42, 339-341.
;
_computing_structure_refinement
;
SHELXL, G.M. Sheldrick, Acta Cryst.
(2008). A64, 112-122
;
_computing_structure_solution
;
SHELXS, G.M. Sheldrick, Acta Cryst.
(2008). A64, 112-122
;
_diffrn_ambient_temperature 100.0(3)
_diffrn_detector_area_resol_mean 10.3347
_diffrn_measured_fraction_theta_full 0.999
_diffrn_measured_fraction_theta_max 0.999
_diffrn_measurement_details
;
  1 omega  -63.00   69.00   1.0000   13.0000
omega____ theta____ kappa____ phi______ frames
    -      -19.9035    0.0000   60.0000 132

  2 omega   65.00  104.00   1.0000   13.0000
omega____ theta____ kappa____ phi______ frames
    -       20.0597  179.0000 -120.0000 39

  3 omega   75.00  106.00   1.0000   13.0000
omega____ theta____ kappa____ phi______ frames
    -       20.0597  179.0000  150.0000 31

  4 omega  -99.00   14.00   1.0000   13.0000
omega____ theta____ kappa____ phi______ frames
    -      -19.9035  -77.0000   30.0000 113

  5 omega   -4.00   40.00   1.0000   13.0000
omega____ theta____ kappa____ phi______ frames
    -       20.0597  -99.0000 -120.0000 44
;
_diffrn_measurement_device_type 'Xcalibur, Atlas, Gemini ultra'
_diffrn_measurement_method '\w scans'
_diffrn_orient_matrix_UB_11 0.0720545000
_diffrn_orient_matrix_UB_12 -0.0823177000
_diffrn_orient_matrix_UB_13 0.0355612000
_diffrn_orient_matrix_UB_21 -0.0113867000
_diffrn_orient_matrix_UB_22 -0.0958642000
_diffrn_orient_matrix_UB_23 -0.0627373000
_diffrn_orient_matrix_UB_31 0.0534939000
_diffrn_orient_matrix_UB_32 0.0903404000
_diffrn_orient_matrix_UB_33 -0.0341127000
_diffrn_radiation_monochromator graphite
_diffrn_radiation_type 'Mo K\a'
_diffrn_radiation_wavelength 0.71073
_diffrn_reflns_av_R_equivalents 0.0401
_diffrn_reflns_av_unetI/netI 0.0415
_diffrn_reflns_limit_h_max 11
_diffrn_reflns_limit_h_min -11
_diffrn_reflns_limit_k_max 6
_diffrn_reflns_limit_k_min -6
_diffrn_reflns_limit_l_max 12
_diffrn_reflns_limit_l_min -12
_diffrn_reflns_number 2998
_diffrn_reflns_theta_full 30.00
_diffrn_reflns_theta_max 30.00
_diffrn_reflns_theta_min 3.80
_diffrn_source 'Enhance (Mo) X-ray Source'
_exptl_absorpt_coefficient_mu 20.354
_exptl_absorpt_correction_T_max 0.408
_exptl_absorpt_correction_T_min 0.058
_exptl_absorpt_correction_type analytical
_exptl_absorpt_process_details
;
CrysAlisPro, Agilent Technologies,
Version 1.171.35.21 (release 20-01-2012 CrysAlis171 .NET)
(compiled Jan 23 2012,18:06:46)
Analytical numeric absorption correction using a multifaceted crystal
            model based on expressions derived by R.C. Clark & J.S. Reid.
(Clark, R. C. & Reid, J. S. (1995). Acta Cryst. A51, 887-897)
;
_exptl_crystal_colour colourless
_exptl_crystal_density_diffrn 4.043
_exptl_crystal_density_method 'not measured'
_exptl_crystal_description prism
_exptl_crystal_F_000 360
_exptl_crystal_size_max 0.2524
_exptl_crystal_size_mid 0.1892
_exptl_crystal_size_min 0.0453
_refine_diff_density_max 1.109
_refine_diff_density_min -0.750
_refine_diff_density_rms 0.219
_refine_ls_extinction_method none
_refine_ls_goodness_of_fit_ref 1.080
_refine_ls_matrix_type full
_refine_ls_number_parameters 46
_refine_ls_number_reflns 949
_refine_ls_number_restraints 0
_refine_ls_restrained_S_all 1.080
_refine_ls_R_factor_all 0.0318
_refine_ls_R_factor_gt 0.0266
_refine_ls_shift/su_max 0.000
_refine_ls_shift/su_mean 0.000
_refine_ls_structure_factor_coef Fsqd
_refine_ls_weighting_details 'calc w=1/[\s^2^(Fo^2^)+(0.0223P)^2^+0.0000P] where P=(Fo^2^+2Fc^2^)/3'
_refine_ls_weighting_scheme calc
_refine_ls_wR_factor_gt 0.0575
_refine_ls_wR_factor_ref 0.0601
_reflns_number_gt 849
_reflns_number_total 949
_reflns_threshold_expression >2sigma(I)
_cod_data_source_file cg3011579_si_002.cif
_cod_data_source_block claudii_100K
_cod_database_code 4506959

loop_
_space_group_symop_id
_space_group_symop_operation_xyz
1 'x, y, z'
2 '-x+1/2, y+1/2, -z+1/2'
3 '-x, -y, -z'
4 'x-1/2, -y-1/2, z-1/2'

loop_
_atom_site_label
_atom_site_type_symbol
_atom_site_fract_x
_atom_site_fract_y
_atom_site_fract_z
_atom_site_U_iso_or_equiv
_atom_site_adp_type
_atom_site_occupancy
_atom_site_symmetry_multiplicity
_atom_site_calc_flag
As1 As 0.31537(4) 0.29731(8) 0.37304(5) 0.00826(11) Uani 1 1 d
As2 As 0.61559(4) 0.33308(8) 0.19844(5) 0.00815(12) Uani 1 1 d
O1 O 0.2339(3) 0.6499(5) 0.3150(3) 0.0143(6) Uani 1 1 d
O2 O 0.5348(3) 0.3539(6) 0.3691(3) 0.0114(6) Uani 1 1 d
O3 O 0.8243(3) 0.4564(5) 0.2884(3) 0.0112(5) Uani 1 1 d

loop_
_atom_site_aniso_label
_atom_site_aniso_U_11
_atom_site_aniso_U_22
_atom_site_aniso_U_33
_atom_site_aniso_U_23
_atom_site_aniso_U_13
_atom_site_aniso_U_12
As1 0.00811(18) 0.00762(19) 0.0093(2) 0.00059(14) 0.00223(15) -0.00072(13)
As2 0.00838(18) 0.00561(19) 0.0106(2) 0.00033(14) 0.00235(15) 0.00066(13)
O1 0.0222(14) 0.0106(13) 0.0099(15) 0.0016(11) 0.0031(12) 0.0082(11)
O2 0.0066(11) 0.0181(14) 0.0093(15) -0.0035(11) 0.0010(11) -0.0001(10)
O3 0.0072(10) 0.0062(11) 0.0203(16) 0.0015(11) 0.0025(11) -0.0007(10)

loop_
_atom_type_symbol
_atom_type_description
_atom_type_scat_dispersion_real
_atom_type_scat_dispersion_imag
_atom_type_scat_source
As As 0.0499 2.0058 'International Tables Vol C Tables 4.2.6.8 and 6.1.1.4'
O O 0.0106 0.0060 'International Tables Vol C Tables 4.2.6.8 and 6.1.1.4'

loop_
_exptl_crystal_face_index_h
_exptl_crystal_face_index_k
_exptl_crystal_face_index_l
_exptl_crystal_face_perp_dist
0 0 1 0.0353
-2 2 -1 0.0839
2 -2 1 0.0820
-2 -2 -1 0.0891
0 0 -1 0.0100
1 0 0 0.1072
-1 0 0 0.0889
2 2 1 0.1131

loop_
_geom_angle_atom_site_label_1
_geom_angle_atom_site_label_2
_geom_angle_atom_site_label_3
_geom_angle
_geom_angle_site_symmetry_1
_geom_angle_site_symmetry_3
O1 As1 O1 93.48(8) . 2_545
O1 As1 O2 99.59(12) . .
O2 As1 O1 93.64(13) . 2_545
O3 As2 O2 97.59(12) 2_645 .
O3 As2 O2 93.13(12) . .
O3 As2 O3 93.36(8) 2_645 .
As1 O1 As1 128.03(16) . 2
As1 O2 As2 122.44(16) . .
As2 O3 As2 123.14(14) 2_655 .

loop_
_geom_bond_atom_site_label_1
_geom_bond_atom_site_label_2
_geom_bond_distance
_geom_bond_site_symmetry_2
As1 O1 1.804(3) 2_545
As1 O1 1.777(3) .
As1 O2 1.782(2) .
As2 O2 1.798(3) .
As2 O3 1.784(2) 2_645
As2 O3 1.795(3) .
O1 As1 1.804(3) 2
O3 As2 1.784(2) 2_655
